data_4338603
loop_
_publ_author_name
'Zhang, Daopeng'
'Wang, Hailong'
'Chen, Yuting'
'Ni, Zhong-Hai'
'Tian, Laijin'
'Jiang, Jianzhuang'

_publ_section_title
;
 Rational Design and Assembly of a New Series of Cyanide-Bridged
 Fe^III^--Mn^II^ One-Dimensional Single Chain Complexes:
 Synthesis, Crystal Structures, and Magnetic Properties
;
_journal_coden_ASTM INOCAJ
_journal_issue 12
_journal_name_full 'Inorganic chemistry'
_journal_page_first 5488
_journal_page_last 5496
_journal_paper_doi 10.1021/ic900483z
_journal_volume 48
_journal_year 2009
_chemical_formula_sum 'C35 H36 Cl Fe Mn N11 O6.5'
_chemical_formula_weight 860.99
_space_group_IT_number 14
_symmetry_cell_setting monoclinic
_symmetry_space_group_name_Hall '-P 2ybc'
_symmetry_space_group_name_H-M 'P 1 21/c 1'
_atom_sites_solution_hydrogens geom
_atom_sites_solution_primary direct
_atom_sites_solution_secondary difmap
_audit_creation_method SHELXL-97
_cell_angle_alpha 90.00
_cell_angle_beta 99.7460(10)
_cell_angle_gamma 90.00
_cell_formula_units_Z 4
_cell_length_a 11.3896(3)
_cell_length_b 17.8220(4)
_cell_length_c 20.4585(4)
_cell_measurement_temperature 273(2)
_cell_volume 4092.84(16)
_computing_structure_refinement 'SHELXL-97 (Sheldrick, 1997)'
_computing_structure_solution 'SHELXS-97 (Sheldrick, 1990)'
_diffrn_ambient_temperature 273(2)
_diffrn_measured_fraction_theta_full 0.989
_diffrn_measured_fraction_theta_max 0.989
_diffrn_radiation_monochromator graphite
_diffrn_radiation_source 'fine-focus sealed tube'
_diffrn_radiation_type MoK\a
_diffrn_radiation_wavelength 0.71073
_diffrn_reflns_av_R_equivalents 0.0431
_diffrn_reflns_av_sigmaI/netI 0.0361
_diffrn_reflns_limit_h_max 13
_diffrn_reflns_limit_h_min -13
_diffrn_reflns_limit_k_max 21
_diffrn_reflns_limit_k_min -21
_diffrn_reflns_limit_l_max 24
_diffrn_reflns_limit_l_min -24
_diffrn_reflns_number 33070
_diffrn_reflns_theta_full 25.01
_diffrn_reflns_theta_max 25.01
_diffrn_reflns_theta_min 1.81
_exptl_absorpt_coefficient_mu 0.786
_exptl_absorpt_correction_T_max 0.9047
_exptl_absorpt_correction_T_min 0.8780
_exptl_absorpt_correction_type multi-scan
_exptl_absorpt_process_details sadabs
_exptl_crystal_colour red-brown
_exptl_crystal_density_diffrn 1.397
_exptl_crystal_density_method 'not measured'
_exptl_crystal_description block
_exptl_crystal_F_000 1772
_exptl_crystal_size_max 0.17
_exptl_crystal_size_mid 0.15
_exptl_crystal_size_min 0.13
_refine_diff_density_max 0.960
_refine_diff_density_min -0.478
_refine_diff_density_rms 0.092
_refine_ls_extinction_method none
_refine_ls_goodness_of_fit_ref 1.039
_refine_ls_hydrogen_treatment mixed
_refine_ls_matrix_type full
_refine_ls_number_parameters 507
_refine_ls_number_reflns 7140
_refine_ls_number_restraints 0
_refine_ls_restrained_S_all 1.039
_refine_ls_R_factor_all 0.0997
_refine_ls_R_factor_gt 0.0720
_refine_ls_shift/su_max 0.001
_refine_ls_shift/su_mean 0.000
_refine_ls_structure_factor_coef Fsqd
_refine_ls_weighting_details 'calc w=1/[\s^2^(Fo^2^)+(0.1422P)^2^+2.7397P] where P=(Fo^2^+2Fc^2^)/3'
_refine_ls_weighting_scheme calc
_refine_ls_wR_factor_gt 0.2013
_refine_ls_wR_factor_ref 0.2289
_reflns_number_gt 4995
_reflns_number_total 7140
_reflns_threshold_expression >2sigma(I)
_cod_data_source_file ic900483z_si_002.cif
_cod_data_source_block 2
_cod_original_sg_symbol_H-M P2(1)/c
_cod_original_formula_sum 'C35 H36 Cl Fe Mn N11 O6.50'
_cod_database_code 4338603

loop_
_symmetry_equiv_pos_as_xyz
'x, y, z'
'-x, y+1/2, -z+1/2'
'-x, -y, -z'
'x, -y-1/2, z-1/2'

loop_
_atom_site_label
_atom_site_type_symbol
_atom_site_fract_x
_atom_site_fract_y
_atom_site_fract_z
_atom_site_U_iso_or_equiv
_atom_site_adp_type
_atom_site_occupancy
_atom_site_symmetry_multiplicity
_atom_site_calc_flag
_atom_site_refinement_flags
Mn1 Mn 0.61381(7) 0.74242(4) 0.84948(3) 0.0537(3) Uani 1 1 d .
Fe1 Fe 0.59398(6) 0.80748(4) 1.09934(3) 0.0480(2) Uani 1 1 d .
Cl1 Cl 0.0461(2) 0.45948(13) 0.22220(14) 0.1216(8) Uani 1 1 d .
O1 O 0.3039(5) 0.9366(3) 1.0789(3) 0.1132(17) Uani 1 1 d .
O2 O 0.5840(4) 0.5835(2) 1.0983(2) 0.0962(14) Uani 1 1 d .
O3 O 0.1488(13) 0.4695(13) 0.2020(14) 0.476(19) Uani 1 1 d .
O4 O 0.0532(19) 0.3950(6) 0.2450(8) 0.352(10) Uani 1 1 d .
O5 O 0.0338(11) 0.5228(5) 0.2576(6) 0.234(5) Uani 1 1 d .
O6 O -0.0328(14) 0.4615(7) 0.1717(9) 0.360(12) Uani 1 1 d .
O7 O 0.070(3) 0.061(7) 0.044(5) 1.12(16) Uani 0.50 1 d P
H7A H 0.1408 0.0652 0.0413 1.350 Uiso 0.50 1 d PR
H7B H 0.0311 0.1000 0.0351 1.350 Uiso 0.50 1 d PR
N1 N 0.6183(4) 0.7941(2) 0.95076(18) 0.0555(10) Uani 1 1 d .
N2 N 0.6070(5) 0.6856(3) 0.7515(2) 0.0744(13) Uani 1 1 d .
N3 N 0.5302(4) 0.7091(2) 1.09527(19) 0.0599(11) Uani 1 1 d .
N4 N 0.4318(4) 0.8358(3) 1.08040(18) 0.0599(10) Uani 1 1 d .
N5 N 0.7482(4) 0.7526(2) 1.11989(19) 0.0557(10) Uani 1 1 d .
N6 N 0.6183(4) 0.9184(2) 1.09538(17) 0.0593(11) Uani 1 1 d .
N7 N 0.5081(6) 0.6475(3) 0.8852(3) 0.0889(16) Uani 1 1 d .
N8 N 0.4193(6) 0.7680(4) 0.8186(3) 0.0967(19) Uani 1 1 d .
N9 N 0.5891(8) 0.8569(4) 0.7946(3) 0.107(2) Uani 1 1 d .
N10 N 0.8027(7) 0.7982(4) 0.8552(3) 0.114(2) Uani 1 1 d .
H10A H 0.8114 0.8299 0.8906 0.137 Uiso 1 1 calc R
N11 N 0.7500(5) 0.6514(4) 0.8947(3) 0.0955(18) Uani 1 1 d .
H11A H 0.7610 0.6200 0.8612 0.115 Uiso 1 1 calc R
C1 C 0.6104(4) 0.8021(2) 1.0053(2) 0.0481(10) Uani 1 1 d .
C2 C 0.6016(5) 0.8161(3) 1.1955(2) 0.0572(12) Uani 1 1 d .
C3 C 0.4081(5) 0.7047(4) 1.0787(3) 0.0689(15) Uani 1 1 d .
C4 C 0.3515(5) 0.7753(4) 1.0699(3) 0.0736(16) Uani 1 1 d .
C5 C 0.2301(6) 0.7796(5) 1.0499(4) 0.096(2) Uani 1 1 d .
H33 H 0.1930 0.8260 1.0428 0.115 Uiso 1 1 calc R
C6 C 0.1627(8) 0.7135(8) 1.0404(5) 0.129(3) Uani 1 1 d .
H31 H 0.0807 0.7159 1.0266 0.155 Uiso 1 1 calc R
C7 C 0.2196(9) 0.6440(7) 1.0517(5) 0.129(3) Uani 1 1 d .
H22 H 0.1748 0.6001 1.0465 0.155 Uiso 1 1 calc R
C8 C 0.3391(7) 0.6403(5) 1.0701(4) 0.104(2) Uani 1 1 d .
H12 H 0.3756 0.5936 1.0772 0.125 Uiso 1 1 calc R
C9 C 0.6078(5) 0.6505(3) 1.1029(2) 0.0648(14) Uani 1 1 d .
C10 C 0.7333(5) 0.6775(3) 1.1165(2) 0.0590(13) Uani 1 1 d .
C11 C 0.8298(6) 0.6283(3) 1.1267(3) 0.0734(15) Uani 1 1 d .
H10 H 0.8173 0.5768 1.1248 0.088 Uiso 1 1 calc R
C12 C 0.9412(6) 0.6561(4) 1.1395(3) 0.0862(19) Uani 1 1 d .
H19 H 1.0063 0.6239 1.1453 0.103 Uiso 1 1 calc R
C13 C 0.9584(6) 0.7327(4) 1.1440(4) 0.090(2) Uani 1 1 d .
H28 H 1.0348 0.7528 1.1528 0.108 Uiso 1 1 calc R
C14 C 0.8582(5) 0.7793(4) 1.1349(3) 0.0720(15) Uani 1 1 d .
H9 H 0.8690 0.8309 1.1395 0.086 Uiso 1 1 calc R
C15 C 0.4053(6) 0.9089(4) 1.0821(2) 0.0726(16) Uani 1 1 d .
C16 C 0.5125(6) 0.9554(3) 1.0868(2) 0.0664(15) Uani 1 1 d .
C17 C 0.5069(8) 1.0336(4) 1.0791(3) 0.084(2) Uani 1 1 d .
H11 H 0.4340 1.0583 1.0739 0.100 Uiso 1 1 calc R
C18 C 0.6091(8) 1.0729(4) 1.0793(3) 0.087(2) Uani 1 1 d .
H24 H 0.6066 1.1247 1.0734 0.104 Uiso 1 1 calc R
C19 C 0.7147(8) 1.0361(4) 1.0881(3) 0.094(2) Uani 1 1 d .
H14 H 0.7856 1.0623 1.0888 0.113 Uiso 1 1 calc R
C20 C 0.7158(6) 0.9579(3) 1.0960(3) 0.0760(16) Uani 1 1 d .
H13 H 0.7886 0.9330 1.1019 0.091 Uiso 1 1 calc R
C21 C 0.3463(8) 0.7206(5) 0.8359(4) 0.095(2) Uani 1 1 d .
C22 C 0.2165(8) 0.7319(8) 0.8193(6) 0.144(4) Uani 1 1 d .
H30 H 0.1621 0.6974 0.8308 0.173 Uiso 1 1 calc R
C23 C 0.1814(10) 0.7980(9) 0.7851(7) 0.157(5) Uani 1 1 d .
H18 H 0.1008 0.8096 0.7743 0.189 Uiso 1 1 calc R
C24 C 0.2702(10) 0.8495(8) 0.7659(4) 0.150(5) Uani 1 1 d .
H26 H 0.2488 0.8925 0.7409 0.180 Uiso 1 1 calc R
C25 C 0.3831(7) 0.8305(4) 0.7866(3) 0.0843(19) Uani 1 1 d .
C26 C 0.4905(10) 0.8815(5) 0.7745(3) 0.114(3) Uani 1 1 d .
C27 C 0.4590(13) 0.9573(5) 0.7436(4) 0.169(5) Uani 1 1 d .
H23A H 0.5218 0.9922 0.7588 0.253 Uiso 1 1 calc R
H23B H 0.3862 0.9747 0.7561 0.253 Uiso 1 1 calc R
H23C H 0.4489 0.9530 0.6962 0.253 Uiso 1 1 calc R
C28 C 0.6968(8) 0.8972(4) 0.7911(4) 0.101(2) Uani 1 1 d .
H29A H 0.7085 0.9356 0.8251 0.121 Uiso 1 1 calc R
H29B H 0.6900 0.9218 0.7483 0.121 Uiso 1 1 calc R
C29 C 0.8096(9) 0.8421(6) 0.8010(5) 0.141(4) Uani 1 1 d .
H32A H 0.8084 0.8111 0.7620 0.169 Uiso 1 1 calc R
H32B H 0.8829 0.8709 0.8082 0.169 Uiso 1 1 calc R
C30 C 0.8938(7) 0.7404(6) 0.8716(5) 0.113(3) Uani 1 1 d .
H34A H 0.9688 0.7642 0.8897 0.136 Uiso 1 1 calc R
H34B H 0.9044 0.7146 0.8312 0.136 Uiso 1 1 calc R
C31 C 0.8635(7) 0.6841(6) 0.9204(5) 0.121(3) Uani 1 1 d .
H20A H 0.9241 0.6453 0.9276 0.146 Uiso 1 1 calc R
H20B H 0.8604 0.7083 0.9625 0.146 Uiso 1 1 calc R
C32 C 0.6969(7) 0.6073(4) 0.9421(3) 0.094(2) Uani 1 1 d .
H27A H 0.6992 0.6361 0.9825 0.113 Uiso 1 1 calc R
H27B H 0.7440 0.5623 0.9532 0.113 Uiso 1 1 calc R
C33 C 0.5713(7) 0.5853(4) 0.9165(3) 0.098(2) Uani 1 1 d .
H25A H 0.5699 0.5444 0.8850 0.117 Uiso 1 1 calc R
H25B H 0.5335 0.5681 0.9529 0.117 Uiso 1 1 calc R
C34 C 0.3907(7) 0.6505(5) 0.8715(4) 0.096(2) Uani 1 1 d .
C35 C 0.3113(10) 0.5904(6) 0.8872(7) 0.171(5) Uani 1 1 d .
H35A H 0.2693 0.5692 0.8467 0.257 Uiso 1 1 calc R
H35B H 0.2551 0.6108 0.9125 0.257 Uiso 1 1 calc R
H35C H 0.3576 0.5521 0.9125 0.257 Uiso 1 1 calc R

loop_
_atom_site_aniso_label
_atom_site_aniso_U_11
_atom_site_aniso_U_22
_atom_site_aniso_U_33
_atom_site_aniso_U_23
_atom_site_aniso_U_13
_atom_site_aniso_U_12
Mn1 0.0696(5) 0.0601(5) 0.0314(4) -0.0035(3) 0.0091(3) 0.0048(4)
Fe1 0.0659(5) 0.0486(4) 0.0293(3) 0.0029(2) 0.0075(3) 0.0065(3)
Cl1 0.1159(16) 0.0909(14) 0.1483(19) -0.0099(13) -0.0057(14) 0.0297(12)
O1 0.099(3) 0.115(4) 0.131(4) 0.013(3) 0.035(3) 0.050(3)
O2 0.109(3) 0.052(2) 0.125(4) 0.000(2) 0.011(3) -0.013(2)
O3 0.213(12) 0.51(3) 0.76(4) -0.46(3) 0.247(19) -0.145(15)
O4 0.54(3) 0.142(8) 0.348(18) 0.096(10) 0.018(17) 0.125(13)
O5 0.299(12) 0.145(7) 0.281(13) -0.053(7) 0.114(10) 0.040(8)
O6 0.324(16) 0.204(11) 0.44(2) 0.063(12) -0.242(17) -0.009(11)
O7 0.14(2) 2.0(4) 1.2(2) -1.0(3) 0.05(5) -0.15(8)
N1 0.078(3) 0.054(2) 0.035(2) -0.0033(16) 0.0118(17) 0.007(2)
N2 0.106(4) 0.080(3) 0.039(2) -0.006(2) 0.016(2) 0.010(3)
N3 0.075(3) 0.059(3) 0.046(2) 0.0059(18) 0.0103(19) -0.002(2)
N4 0.066(3) 0.074(3) 0.041(2) 0.0012(19) 0.0114(18) 0.013(2)
N5 0.068(3) 0.054(2) 0.044(2) 0.0057(17) 0.0042(18) 0.002(2)
N6 0.094(3) 0.049(2) 0.0346(19) 0.0004(16) 0.0104(19) 0.008(2)
N7 0.115(5) 0.075(4) 0.082(3) -0.015(3) 0.033(3) -0.006(3)
N8 0.108(5) 0.116(5) 0.062(3) -0.027(3) 0.002(3) 0.029(4)
N9 0.179(7) 0.095(4) 0.050(3) -0.008(3) 0.024(4) 0.016(5)
N10 0.142(6) 0.116(5) 0.098(4) -0.034(4) 0.058(4) -0.043(5)
N11 0.083(4) 0.116(5) 0.086(4) -0.036(3) 0.010(3) 0.020(3)
C1 0.059(3) 0.042(2) 0.042(2) 0.0003(18) 0.0037(19) 0.006(2)
C2 0.082(3) 0.055(3) 0.035(2) 0.0033(19) 0.009(2) -0.002(2)
C3 0.068(4) 0.086(4) 0.052(3) -0.001(3) 0.009(2) -0.009(3)
C4 0.071(4) 0.101(5) 0.050(3) 0.002(3) 0.014(2) 0.007(3)
C5 0.067(4) 0.128(6) 0.089(5) -0.001(4) 0.002(3) 0.017(4)
C6 0.068(5) 0.181(10) 0.135(8) -0.007(7) 0.006(5) -0.018(6)
C7 0.095(6) 0.156(9) 0.133(7) -0.016(7) 0.012(5) -0.047(6)
C8 0.097(5) 0.108(6) 0.105(5) 0.004(4) 0.012(4) -0.026(4)
C9 0.092(4) 0.049(3) 0.054(3) 0.004(2) 0.015(3) 0.003(3)
C10 0.082(4) 0.052(3) 0.042(2) 0.006(2) 0.008(2) 0.011(3)
C11 0.086(4) 0.058(3) 0.077(4) 0.012(3) 0.017(3) 0.018(3)
C12 0.085(5) 0.083(5) 0.088(4) 0.008(3) 0.008(3) 0.033(4)
C13 0.068(4) 0.100(5) 0.094(5) 0.017(4) -0.008(3) 0.000(4)
C14 0.073(4) 0.061(3) 0.076(4) 0.005(3) -0.002(3) 0.000(3)
C15 0.091(4) 0.084(4) 0.046(3) 0.008(3) 0.018(3) 0.036(4)
C16 0.105(4) 0.061(3) 0.035(2) 0.003(2) 0.016(2) 0.029(3)
C17 0.143(6) 0.064(4) 0.045(3) 0.002(2) 0.018(3) 0.035(4)
C18 0.150(7) 0.056(4) 0.053(3) -0.005(3) 0.011(4) 0.024(4)
C19 0.138(6) 0.062(4) 0.081(4) -0.002(3) 0.014(4) -0.016(4)
C20 0.101(5) 0.053(3) 0.073(4) -0.006(3) 0.011(3) 0.002(3)
C21 0.105(6) 0.102(5) 0.080(4) -0.022(4) 0.025(4) -0.014(5)
C22 0.071(5) 0.178(10) 0.173(10) -0.038(8) -0.006(6) 0.007(6)
C23 0.087(7) 0.191(13) 0.177(11) -0.021(9) -0.025(7) 0.019(8)
C24 0.143(8) 0.194(11) 0.096(6) -0.014(6) -0.027(6) 0.103(9)
C25 0.105(5) 0.096(5) 0.045(3) -0.005(3) -0.006(3) 0.035(4)
C26 0.178(9) 0.113(6) 0.047(3) 0.000(3) 0.010(4) 0.075(7)
C27 0.336(16) 0.103(6) 0.074(5) 0.039(4) 0.054(7) 0.079(8)
C28 0.143(7) 0.083(5) 0.087(5) -0.007(4) 0.046(4) -0.021(5)
C29 0.162(9) 0.131(7) 0.150(8) -0.029(7) 0.087(7) -0.059(7)
C30 0.067(4) 0.138(8) 0.133(7) 0.012(6) 0.011(4) 0.000(5)
C31 0.088(5) 0.156(8) 0.116(6) -0.021(6) 0.006(5) 0.022(5)
C32 0.127(6) 0.080(4) 0.072(4) 0.024(3) 0.007(4) 0.024(4)
C33 0.130(6) 0.083(5) 0.079(4) 0.007(3) 0.015(4) -0.003(4)
C34 0.088(5) 0.109(6) 0.090(5) -0.027(4) 0.016(4) -0.031(4)
C35 0.147(9) 0.141(9) 0.234(13) -0.019(9) 0.055(8) -0.052(8)

loop_
_atom_type_symbol
_atom_type_description
_atom_type_scat_dispersion_real
_atom_type_scat_dispersion_imag
_atom_type_scat_source
C C 0.0033 0.0016 'International Tables Vol C Tables 4.2.6.8 and 6.1.1.4'
H H 0.0000 0.0000 'International Tables Vol C Tables 4.2.6.8 and 6.1.1.4'
N N 0.0061 0.0033 'International Tables Vol C Tables 4.2.6.8 and 6.1.1.4'
O O 0.0106 0.0060 'International Tables Vol C Tables 4.2.6.8 and 6.1.1.4'
Cl Cl 0.1484 0.1585 'International Tables Vol C Tables 4.2.6.8 and 6.1.1.4'
Mn Mn 0.3368 0.7283 'International Tables Vol C Tables 4.2.6.8 and 6.1.1.4'
Fe Fe 0.3463 0.8444 'International Tables Vol C Tables 4.2.6.8 and 6.1.1.4'

loop_
_geom_angle_atom_site_label_1
_geom_angle_atom_site_label_2
_geom_angle_atom_site_label_3
_geom_angle
_geom_angle_site_symmetry_1
N2 Mn1 N8 87.48(19) .
N2 Mn1 N1 177.04(16) .
N8 Mn1 N1 92.52(17) .
N2 Mn1 N7 90.64(19) .
N8 Mn1 N7 71.9(3) .
N1 Mn1 N7 86.55(17) .
N2 Mn1 N9 88.91(17) .
N8 Mn1 N9 69.7(3) .
N1 Mn1 N9 93.87(16) .
N7 Mn1 N9 141.6(3) .
N2 Mn1 N11 87.76(18) .
N8 Mn1 N11 144.4(3) .
N1 Mn1 N11 90.53(16) .
N7 Mn1 N11 72.9(2) .
N9 Mn1 N11 145.4(3) .
N2 Mn1 N10 97.4(2) .
N8 Mn1 N10 141.1(3) .
N1 Mn1 N10 84.48(19) .
N7 Mn1 N10 146.0(3) .
N9 Mn1 N10 71.8(3) .
N11 Mn1 N10 74.5(3) .
N4 Fe1 N3 83.3(2) .
N4 Fe1 C2 93.5(2) .
N3 Fe1 C2 93.90(18) .
N4 Fe1 C1 93.68(17) .
N3 Fe1 C1 90.63(18) .
C2 Fe1 C1 171.9(2) .
N4 Fe1 N5 165.96(19) .
N3 Fe1 N5 82.68(18) .
C2 Fe1 N5 86.51(19) .
C1 Fe1 N5 87.46(17) .
N4 Fe1 N6 82.3(2) .
N3 Fe1 N6 165.45(19) .
C2 Fe1 N6 88.88(17) .
C1 Fe1 N6 88.40(16) .
N5 Fe1 N6 111.77(19) .
O4 Cl1 O6 109.2(11) .
O4 Cl1 O3 103.9(14) .
O6 Cl1 O3 106.8(17) .
O4 Cl1 O5 125.1(10) .
O6 Cl1 O5 107.0(10) .
O3 Cl1 O5 103.4(8) .
H7A O7 H7B 114.1 .
C1 N1 Mn1 162.2(4) .
C2 N2 Mn1 154.6(4) 4_575
C9 N3 C3 126.5(5) .
C9 N3 Fe1 117.9(4) .
C3 N3 Fe1 115.3(4) .
C15 N4 C4 127.3(5) .
C15 N4 Fe1 118.1(4) .
C4 N4 Fe1 114.5(4) .
C14 N5 C10 118.3(5) .
C14 N5 Fe1 129.5(4) .
C10 N5 Fe1 112.2(3) .
C20 N6 C16 118.1(5) .
C20 N6 Fe1 130.7(4) .
C16 N6 Fe1 111.1(4) .
C34 N7 C33 123.2(7) .
C34 N7 Mn1 118.4(5) .
C33 N7 Mn1 118.3(5) .
C21 N8 C25 122.1(8) .
C21 N8 Mn1 116.5(6) .
C25 N8 Mn1 121.4(6) .
C26 N9 C28 123.7(8) .
C26 N9 Mn1 120.8(7) .
C28 N9 Mn1 115.4(6) .
C29 N10 C30 116.9(8) .
C29 N10 Mn1 112.2(6) .
C30 N10 Mn1 108.7(5) .
C29 N10 H10A 106.1 .
C30 N10 H10A 106.1 .
Mn1 N10 H10A 106.1 .
C31 N11 C32 115.2(6) .
C31 N11 Mn1 111.2(5) .
C32 N11 Mn1 108.5(4) .
C31 N11 H11A 107.2 .
C32 N11 H11A 107.2 .
Mn1 N11 H11A 107.2 .
N1 C1 Fe1 175.6(4) .
N2 C2 Fe1 173.9(5) 4_576
N3 C3 C8 127.3(6) .
N3 C3 C4 113.7(5) .
C8 C3 C4 119.0(6) .
C5 C4 N4 126.8(7) .
C5 C4 C3 120.1(7) .
N4 C4 C3 113.1(5) .
C4 C5 C6 119.7(8) .
C4 C5 H33 120.2 .
C6 C5 H33 120.2 .
C7 C6 C5 119.6(8) .
C7 C6 H31 120.2 .
C5 C6 H31 120.2 .
C8 C7 C6 120.4(9) .
C8 C7 H22 119.8 .
C6 C7 H22 119.8 .
C7 C8 C3 121.2(9) .
C7 C8 H12 119.4 .
C3 C8 H12 119.4 .
O2 C9 N3 127.5(6) .
O2 C9 C10 121.5(5) .
N3 C9 C10 111.0(4) .
N5 C10 C11 121.8(5) .
N5 C10 C9 116.0(4) .
C11 C10 C9 122.2(5) .
C12 C11 C10 119.5(6) .
C12 C11 H10 120.3 .
C10 C11 H10 120.3 .
C11 C12 C13 119.7(6) .
C11 C12 H19 120.2 .
C13 C12 H19 120.2 .
C12 C13 C14 118.4(6) .
C12 C13 H28 120.8 .
C14 C13 H28 120.8 .
N5 C14 C13 122.3(6) .
N5 C14 H9 118.8 .
C13 C14 H9 118.8 .
O1 C15 N4 126.5(7) .
O1 C15 C16 122.1(6) .
N4 C15 C16 111.3(5) .
N6 C16 C17 121.3(7) .
N6 C16 C15 116.4(5) .
C17 C16 C15 122.3(6) .
C18 C17 C16 119.3(7) .
C18 C17 H11 120.3 .
C16 C17 H11 120.3 .
C19 C18 C17 119.4(6) .
C19 C18 H24 120.3 .
C17 C18 H24 120.3 .
C18 C19 C20 119.1(7) .
C18 C19 H14 120.4 .
C20 C19 H14 120.4 .
N6 C20 C19 122.8(7) .
N6 C20 H13 118.6 .
C19 C20 H13 118.6 .
N8 C21 C22 121.4(9) .
N8 C21 C34 120.5(8) .
C22 C21 C34 118.1(9) .
C23 C22 C21 115.0(11) .
C23 C22 H30 122.5 .
C21 C22 H30 122.5 .
C22 C23 C24 120.7(10) .
C22 C23 H18 119.7 .
C24 C23 H18 119.7 .
C25 C24 C23 115.4(10) .
C25 C24 H26 122.3 .
C23 C24 H26 122.3 .
N8 C25 C24 125.2(10) .
N8 C25 C26 112.3(6) .
C24 C25 C26 122.5(9) .
N9 C26 C27 127.4(11) .
N9 C26 C25 115.9(7) .
C27 C26 C25 116.5(9) .
C26 C27 H23A 109.5 .
C26 C27 H23B 109.5 .
H23A C27 H23B 109.5 .
C26 C27 H23C 109.5 .
H23A C27 H23C 109.5 .
H23B C27 H23C 109.5 .
N9 C28 C29 111.2(6) .
N9 C28 H29A 109.4 .
C29 C28 H29A 109.4 .
N9 C28 H29B 109.4 .
C29 C28 H29B 109.4 .
H29A C28 H29B 108.0 .
N10 C29 C28 107.3(7) .
N10 C29 H32A 110.2 .
C28 C29 H32A 110.2 .
N10 C29 H32B 110.2 .
C28 C29 H32B 110.2 .
H32A C29 H32B 108.5 .
N10 C30 C31 113.0(7) .
N10 C30 H34A 109.0 .
C31 C30 H34A 109.0 .
N10 C30 H34B 109.0 .
C31 C30 H34B 109.0 .
H34A C30 H34B 107.8 .
N11 C31 C30 108.9(7) .
N11 C31 H20A 109.9 .
C30 C31 H20A 109.9 .
N11 C31 H20B 109.9 .
C30 C31 H20B 109.9 .
H20A C31 H20B 108.3 .
N11 C32 C33 113.0(5) .
N11 C32 H27A 109.0 .
C33 C32 H27A 109.0 .
N11 C32 H27B 109.0 .
C33 C32 H27B 109.0 .
H27A C32 H27B 107.8 .
N7 C33 C32 109.7(6) .
N7 C33 H25A 109.7 .
C32 C33 H25A 109.7 .
N7 C33 H25B 109.7 .
C32 C33 H25B 109.7 .
H25A C33 H25B 108.2 .
N7 C34 C35 124.2(9) .
N7 C34 C21 112.7(7) .
C35 C34 C21 123.1(8) .
C34 C35 H35A 109.5 .
C34 C35 H35B 109.5 .
H35A C35 H35B 109.5 .
C34 C35 H35C 109.5 .
H35A C35 H35C 109.5 .
H35B C35 H35C 109.5 .

loop_
_geom_bond_atom_site_label_1
_geom_bond_atom_site_label_2
_geom_bond_distance
_geom_bond_site_symmetry_2
Mn1 N2 2.235(4) .
Mn1 N8 2.245(6) .
Mn1 N1 2.260(4) .
Mn1 N7 2.268(6) .
Mn1 N9 2.323(7) .
Mn1 N11 2.326(6) .
Mn1 N10 2.355(7) .
Fe1 N4 1.891(4) .
Fe1 N3 1.895(4) .
Fe1 C2 1.960(4) .
Fe1 C1 1.966(5) .
Fe1 N5 1.993(4) .
Fe1 N6 2.000(4) .
Cl1 O4 1.238(10) .
Cl1 O6 1.250(11) .
Cl1 O3 1.317(13) .
Cl1 O5 1.360(9) .
O1 C15 1.248(7) .
O2 C9 1.224(6) .
O7 H7A 0.8240 .
O7 H7B 0.8239 .
N1 C1 1.144(6) .
N2 C2 1.138(6) 4_575
N3 C9 1.360(7) .
N3 C3 1.377(7) .
N4 C15 1.339(7) .
N4 C4 1.406(8) .
N5 C14 1.327(7) .
N5 C10 1.350(6) .
N6 C20 1.313(7) .
N6 C16 1.359(7) .
N7 C34 1.320(9) .
N7 C33 1.415(9) .
N8 C21 1.277(10) .
N8 C25 1.322(9) .
N9 C26 1.211(10) .
N9 C28 1.434(10) .
N10 C29 1.369(11) .
N10 C30 1.461(11) .
N10 H10A 0.9100 .
N11 C31 1.433(10) .
N11 C32 1.458(9) .
N11 H11A 0.9100 .
C2 N2 1.138(6) 4_576
C3 C8 1.386(9) .
C3 C4 1.412(9) .
C4 C5 1.375(9) .
C5 C6 1.400(13) .
C5 H33 0.9300 .
C6 C7 1.399(14) .
C6 H31 0.9300 .
C7 C8 1.351(12) .
C7 H22 0.9300 .
C8 H12 0.9300 .
C9 C10 1.489(8) .
C10 C11 1.393(8) .
C11 C12 1.347(9) .
C11 H10 0.9300 .
C12 C13 1.379(10) .
C12 H19 0.9300 .
C13 C14 1.398(9) .
C13 H28 0.9300 .
C14 H9 0.9300 .
C15 C16 1.466(9) .
C16 C17 1.403(8) .
C17 C18 1.358(10) .
C17 H11 0.9300 .
C18 C19 1.356(10) .
C18 H24 0.9300 .
C19 C20 1.402(9) .
C19 H14 0.9300 .
C20 H13 0.9300 .
C21 C22 1.473(12) .
C21 C34 1.491(12) .
C22 C23 1.395(16) .
C22 H30 0.9300 .
C23 C24 1.467(17) .
C23 H18 0.9300 .
C24 C25 1.329(11) .
C24 H26 0.9300 .
C25 C26 1.577(12) .
C26 C27 1.508(11) .
C27 H23A 0.9600 .
C27 H23B 0.9600 .
C27 H23C 0.9600 .
C28 C29 1.602(13) .
C28 H29A 0.9700 .
C28 H29B 0.9700 .
C29 H32A 0.9700 .
C29 H32B 0.9700 .
C30 C31 1.497(12) .
C30 H34A 0.9700 .
C30 H34B 0.9700 .
C31 H20A 0.9700 .
C31 H20B 0.9700 .
C32 C33 1.490(10) .
C32 H27A 0.9700 .
C32 H27B 0.9700 .
C33 H25A 0.9700 .
C33 H25B 0.9700 .
C34 C35 1.472(12) .
C35 H35A 0.9600 .
C35 H35B 0.9600 .
C35 H35C 0.9600 .
